data_4034729
loop_
_publ_author_name
'Devi, Ngangbam Renubala'
'Sultana, Sabera'
'Borah, Madhurjya'
'Saikia, Anil K.'

_publ_section_title
;
 Regio- and Diastereoselective Synthesis of Dihydropyrans and Pyranopyrans
 via Oxonium-Ene Reaction of \b-Allenols and Aldehydes.
;
_journal_issue 24
_journal_name_full 'The Journal of organic chemistry'
_journal_page_first 14987
_journal_page_last 14998
_journal_paper_doi 10.1021/acs.joc.8b02244
_journal_volume 83
_journal_year 2018
_chemical_formula_sum 'C28 H30 O6'
_chemical_formula_weight 462.52
_space_group_IT_number 14
_space_group_name_Hall '-P 2ybc'
_space_group_name_H-M_alt 'P 1 21/c 1'
_symmetry_cell_setting monoclinic
_symmetry_space_group_name_H-M 'P 1 21/c 1'
_atom_sites_solution_hydrogens geom
_atom_sites_solution_primary direct
_atom_sites_solution_secondary difmap
_audit_creation_method SHELXL-97
_cell_angle_alpha 90.00
_cell_angle_beta 103.251(3)
_cell_angle_gamma 90.00
_cell_formula_units_Z 4
_cell_length_a 12.2759(7)
_cell_length_b 11.3397(6)
_cell_length_c 17.9816(10)
_cell_measurement_reflns_used 6130
_cell_measurement_temperature 296(2)
_cell_measurement_theta_max 23.9250
_cell_measurement_theta_min 3.7090
_cell_volume 2436.5(2)
_computing_structure_refinement 'SHELXL-97 (Sheldrick, 1997)'
_computing_structure_solution 'SHELXS-97 (Sheldrick, 1990)'
_diffrn_ambient_temperature 296(2)
_diffrn_measured_fraction_theta_full 1.000
_diffrn_measured_fraction_theta_max 1.000
_diffrn_measurement_device_type 'CCD area detector'
_diffrn_measurement_method 'phi and omega scans'
_diffrn_radiation_monochromator graphite
_diffrn_radiation_source 'fine-focus sealed tube'
_diffrn_radiation_type MoK\a
_diffrn_radiation_wavelength 0.71073
_diffrn_reflns_av_R_equivalents 0.0416
_diffrn_reflns_av_sigmaI/netI 0.0278
_diffrn_reflns_limit_h_max 14
_diffrn_reflns_limit_h_min -14
_diffrn_reflns_limit_k_max 13
_diffrn_reflns_limit_k_min -13
_diffrn_reflns_limit_l_max 21
_diffrn_reflns_limit_l_min -21
_diffrn_reflns_number 25904
_diffrn_reflns_theta_full 25.00
_diffrn_reflns_theta_max 25.00
_diffrn_reflns_theta_min 1.70
_exptl_absorpt_coefficient_mu 0.088
_exptl_crystal_colour colorless
_exptl_crystal_density_diffrn 1.261
_exptl_crystal_density_method 'not measured'
_exptl_crystal_description block
_exptl_crystal_F_000 984
_exptl_crystal_size_max 0.21
_exptl_crystal_size_mid 0.17
_exptl_crystal_size_min 0.15
_refine_diff_density_max 0.199
_refine_diff_density_min -0.317
_refine_diff_density_rms 0.078
_refine_ls_extinction_method none
_refine_ls_goodness_of_fit_ref 1.084
_refine_ls_hydrogen_treatment mixed
_refine_ls_matrix_type full
_refine_ls_number_parameters 309
_refine_ls_number_reflns 4291
_refine_ls_number_restraints 0
_refine_ls_restrained_S_all 1.084
_refine_ls_R_factor_all 0.0703
_refine_ls_R_factor_gt 0.0521
_refine_ls_shift/su_max 0.000
_refine_ls_shift/su_mean 0.000
_refine_ls_structure_factor_coef Fsqd
_refine_ls_weighting_details 'calc w=1/[\s^2^(Fo^2^)+(0.1000P)^2^+0.0000P] where P=(Fo^2^+2Fc^2^)/3'
_refine_ls_weighting_scheme calc
_refine_ls_wR_factor_gt 0.1435
_refine_ls_wR_factor_ref 0.1590
_reflns_number_gt 3152
_reflns_number_total 4291
_reflns_threshold_expression >2sigma(I)
_cod_data_source_file jo8b02244_si_003.cif
_cod_data_source_block rb-cy-co2me-1
_cod_depositor_comments
;
The following automatic conversions were performed:

data item '_symmetry_cell_setting' value 'Monoclinic' was changed to
'monoclinic' in accordance with the
/home/data/users/saulius/crontab/automatic-downloads/current/ACS/lib/dictionaries/cif_core.dic
dictionary named 'cif_core.dic' version 2.4.2 last updated on
2011-04-26.

Automatic conversion script
Id: cif_fix_values 6909 2019-04-08 15:41:33Z antanas 
;
_cod_original_sg_symbol_H-M P2(1)/c
_cod_database_code 4034729

loop_
_symmetry_equiv_pos_as_xyz
'x, y, z'
'-x, y+1/2, -z+1/2'
'-x, -y, -z'
'x, -y-1/2, z-1/2'

loop_
_atom_site_label
_atom_site_type_symbol
_atom_site_fract_x
_atom_site_fract_y
_atom_site_fract_z
_atom_site_U_iso_or_equiv
_atom_site_adp_type
_atom_site_occupancy
_atom_site_symmetry_multiplicity
_atom_site_calc_flag
_atom_site_refinement_flags
O1 O 0.77084(11) 0.34820(10) 1.19951(6) 0.0527(3) Uani 1 1 d .
O2 O 0.59256(10) 0.37500(11) 0.97426(6) 0.0538(4) Uani 1 1 d .
O3 O 0.87747(13) 0.93547(12) 1.30703(8) 0.0743(4) Uani 1 1 d .
O4 O 0.85086(14) 0.97766(11) 1.18378(8) 0.0747(4) Uani 1 1 d .
O5 O 0.41002(15) 0.44338(19) 0.56444(8) 0.1016(6) Uani 1 1 d .
O6 O 0.30713(15) 0.2979(2) 0.59521(9) 0.1077(7) Uani 1 1 d .
C16 C 0.77065(14) 0.39510(15) 1.06694(9) 0.0453(4) Uani 1 1 d .
C21 C 0.83808(14) 0.54289(14) 1.17343(9) 0.0448(4) Uani 1 1 d .
C24 C 0.86038(14) 0.77872(15) 1.21785(9) 0.0462(4) Uani 1 1 d .
C15 C 0.82468(15) 0.36556(16) 1.01361(9) 0.0504(5) Uani 1 1 d .
C20 C 0.82625(15) 0.41294(15) 1.15068(9) 0.0468(4) Uani 1 1 d .
H20 H 0.9022 0.3808 1.1586 0.056 Uiso 1 1 calc R
C6 C 0.57744(15) 0.40473(16) 0.84089(9) 0.0509(5) Uani 1 1 d .
C17 C 0.64580(14) 0.41283(16) 1.04903(9) 0.0481(4) Uani 1 1 d .
H17 H 0.6299 0.4967 1.0542 0.058 Uiso 1 1 calc R
C10 C 0.76320(16) 0.35761(17) 0.93043(9) 0.0533(5) Uani 1 1 d .
H10 H 0.8069 0.4017 0.9005 0.064 Uiso 1 1 calc R
C22 C 0.84682(15) 0.57510(16) 1.24875(9) 0.0507(5) Uani 1 1 d .
H22 H 0.8452 0.5171 1.2850 0.061 Uiso 1 1 calc R
C18 C 0.59551(16) 0.34301(17) 1.10451(10) 0.0556(5) Uani 1 1 d .
H18A H 0.5164 0.3610 1.0963 0.067 Uiso 1 1 calc R
H18B H 0.6031 0.2593 1.0957 0.067 Uiso 1 1 calc R
C23 C 0.85783(15) 0.69142(16) 1.27096(10) 0.0516(5) Uani 1 1 d .
H23 H 0.8636 0.7113 1.3219 0.062 Uiso 1 1 calc R
C27 C 0.86500(15) 0.90382(16) 1.24239(11) 0.0517(5) Uani 1 1 d .
C9 C 0.64988(15) 0.41819(17) 0.91972(9) 0.0510(5) Uani 1 1 d .
H9 H 0.6634 0.5026 0.9293 0.061 Uiso 1 1 calc R
C7 C 0.59646(16) 0.47675(17) 0.78341(10) 0.0581(5) Uani 1 1 d .
H7 H 0.6526 0.5334 0.7946 0.070 Uiso 1 1 calc R
C19 C 0.65378(17) 0.37289(17) 1.18575(10) 0.0570(5) Uani 1 1 d .
H19A H 0.6429 0.4558 1.1952 0.068 Uiso 1 1 calc R
H19B H 0.6210 0.3273 1.2207 0.068 Uiso 1 1 calc R
C5 C 0.49290(16) 0.32225(17) 0.82322(11) 0.0586(5) Uani 1 1 d .
H5 H 0.4778 0.2737 0.8614 0.070 Uiso 1 1 calc R
C25 C 0.85444(17) 0.74696(16) 1.14275(10) 0.0558(5) Uani 1 1 d .
H25 H 0.8577 0.8048 1.1067 0.067 Uiso 1 1 calc R
C26 C 0.84376(16) 0.63043(16) 1.12109(10) 0.0551(5) Uani 1 1 d .
H26 H 0.8403 0.6103 1.0705 0.066 Uiso 1 1 calc R
C8 C 0.53364(18) 0.46618(19) 0.70970(10) 0.0618(5) Uani 1 1 d .
H8 H 0.5480 0.5154 0.6717 0.074 Uiso 1 1 calc R
C3 C 0.45014(16) 0.38363(17) 0.69204(10) 0.0555(5) Uani 1 1 d .
C4 C 0.43044(16) 0.31132(17) 0.74909(11) 0.0601(5) Uani 1 1 d .
H4 H 0.3745 0.2545 0.7376 0.072 Uiso 1 1 calc R
C14 C 0.94406(17) 0.3260(2) 1.02512(11) 0.0685(6) Uani 1 1 d .
H14A H 0.9818 0.3334 1.0786 0.082 Uiso 1 1 calc R
H14B H 0.9829 0.3750 0.9953 0.082 Uiso 1 1 calc R
C11 C 0.76107(19) 0.2296(2) 0.90543(11) 0.0710(6) Uani 1 1 d .
H11A H 0.7247 0.2236 0.8517 0.085 Uiso 1 1 calc R
H11B H 0.7183 0.1833 0.9341 0.085 Uiso 1 1 calc R
C2 C 0.3800(2) 0.3692(2) 0.61332(12) 0.0728(6) Uani 1 1 d .
C28 C 0.8462(2) 1.10157(17) 1.20149(13) 0.0809(7) Uani 1 1 d .
H28A H 0.7822 1.1164 1.2223 0.121 Uiso 1 1 calc R
H28B H 0.8404 1.1471 1.1557 0.121 Uiso 1 1 calc R
H28C H 0.9130 1.1235 1.2382 0.121 Uiso 1 1 calc R
C13 C 0.9460(2) 0.1987(2) 1.00015(12) 0.0863(8) Uani 1 1 d .
H13A H 0.9151 0.1492 1.0342 0.104 Uiso 1 1 calc R
H13B H 1.0229 0.1745 1.0039 0.104 Uiso 1 1 calc R
C12 C 0.8794(2) 0.1807(3) 0.91853(13) 0.0948(9) Uani 1 1 d .
H12A H 0.9180 0.2191 0.8838 0.114 Uiso 1 1 calc R
H12B H 0.8757 0.0970 0.9069 0.114 Uiso 1 1 calc R
C1 C 0.3474(3) 0.4358(4) 0.48610(13) 0.1496(16) Uani 1 1 d .
H1A H 0.3618 0.3612 0.4650 0.224 Uiso 1 1 calc R
H1B H 0.3700 0.4984 0.4569 0.224 Uiso 1 1 calc R
H1C H 0.2689 0.4428 0.4843 0.224 Uiso 1 1 calc R

loop_
_atom_site_aniso_label
_atom_site_aniso_U_11
_atom_site_aniso_U_22
_atom_site_aniso_U_33
_atom_site_aniso_U_23
_atom_site_aniso_U_13
_atom_site_aniso_U_12
O1 0.0684(9) 0.0413(7) 0.0482(7) 0.0046(5) 0.0128(6) 0.0013(6)
O2 0.0493(8) 0.0649(8) 0.0467(6) -0.0040(6) 0.0099(5) -0.0009(6)
O3 0.0936(11) 0.0559(9) 0.0673(9) -0.0131(7) 0.0059(8) 0.0071(8)
O4 0.1082(12) 0.0399(7) 0.0773(9) 0.0013(7) 0.0240(8) 0.0027(7)
O5 0.1027(14) 0.1441(17) 0.0472(8) 0.0018(10) -0.0051(8) -0.0236(12)
O6 0.0855(13) 0.1582(18) 0.0727(10) -0.0277(11) 0.0040(9) -0.0388(12)
C16 0.0514(11) 0.0384(9) 0.0457(9) -0.0021(7) 0.0101(8) 0.0033(8)
C21 0.0453(10) 0.0425(10) 0.0461(9) -0.0003(8) 0.0097(7) 0.0027(8)
C24 0.0422(10) 0.0426(9) 0.0529(10) -0.0008(8) 0.0089(7) 0.0016(8)
C15 0.0504(11) 0.0545(11) 0.0458(9) -0.0032(8) 0.0103(8) 0.0021(8)
C20 0.0522(11) 0.0425(10) 0.0462(9) -0.0006(8) 0.0128(8) 0.0040(8)
C6 0.0504(11) 0.0517(10) 0.0499(10) -0.0015(8) 0.0102(8) 0.0058(9)
C17 0.0534(11) 0.0466(10) 0.0449(9) -0.0058(8) 0.0123(8) 0.0036(8)
C10 0.0519(11) 0.0629(12) 0.0459(9) -0.0007(9) 0.0128(8) 0.0029(9)
C22 0.0630(12) 0.0460(10) 0.0409(9) 0.0017(7) 0.0076(8) -0.0004(9)
C18 0.0568(12) 0.0554(11) 0.0569(10) -0.0029(9) 0.0176(9) -0.0035(9)
C23 0.0562(11) 0.0520(11) 0.0448(9) -0.0036(8) 0.0080(8) 0.0014(8)
C27 0.0439(10) 0.0451(10) 0.0638(11) -0.0019(9) 0.0077(8) 0.0021(8)
C9 0.0547(11) 0.0532(11) 0.0443(9) 0.0024(8) 0.0096(8) -0.0003(9)
C7 0.0545(11) 0.0666(12) 0.0508(10) -0.0001(9) 0.0072(8) -0.0047(9)
C19 0.0661(13) 0.0565(12) 0.0518(10) 0.0009(9) 0.0205(9) -0.0057(9)
C5 0.0598(12) 0.0561(11) 0.0585(11) 0.0024(9) 0.0106(9) -0.0009(10)
C25 0.0713(13) 0.0445(11) 0.0540(10) 0.0077(8) 0.0191(9) -0.0007(9)
C26 0.0718(13) 0.0498(11) 0.0463(9) 0.0003(8) 0.0190(8) -0.0008(9)
C8 0.0650(13) 0.0732(13) 0.0473(10) 0.0032(9) 0.0133(9) 0.0022(11)
C3 0.0491(11) 0.0640(12) 0.0519(10) -0.0093(9) 0.0087(8) 0.0071(9)
C4 0.0547(12) 0.0571(12) 0.0657(12) -0.0100(10) 0.0079(9) -0.0010(9)
C14 0.0533(12) 0.0983(17) 0.0531(10) -0.0110(11) 0.0105(9) 0.0129(11)
C11 0.0721(14) 0.0799(15) 0.0566(11) -0.0209(11) 0.0054(10) 0.0165(11)
C2 0.0607(14) 0.0994(18) 0.0565(12) -0.0186(12) 0.0098(10) 0.0045(12)
C28 0.1013(18) 0.0359(10) 0.1112(18) -0.0006(11) 0.0358(15) 0.0014(11)
C13 0.0758(16) 0.113(2) 0.0665(13) -0.0214(13) 0.0081(11) 0.0430(14)
C12 0.0935(18) 0.115(2) 0.0699(14) -0.0309(14) 0.0060(12) 0.0409(16)
C1 0.145(3) 0.235(5) 0.0505(14) 0.001(2) -0.0160(16) -0.046(3)

loop_
_atom_type_symbol
_atom_type_description
_atom_type_scat_dispersion_real
_atom_type_scat_dispersion_imag
_atom_type_scat_source
C C 0.0033 0.0016 'International Tables Vol C Tables 4.2.6.8 and 6.1.1.4'
H H 0.0000 0.0000 'International Tables Vol C Tables 4.2.6.8 and 6.1.1.4'
O O 0.0106 0.0060 'International Tables Vol C Tables 4.2.6.8 and 6.1.1.4'

loop_
_geom_angle_atom_site_label_1
_geom_angle_atom_site_label_2
_geom_angle_atom_site_label_3
_geom_angle
C19 O1 C20 113.20(13)
C9 O2 C17 110.89(13)
C27 O4 C28 116.33(16)
C2 O5 C1 116.2(2)
C15 C16 C17 122.12(15)
C15 C16 C20 124.38(16)
C17 C16 C20 113.50(14)
C26 C21 C22 118.22(16)
C26 C21 C20 121.85(14)
C22 C21 C20 119.90(15)
C23 C24 C25 118.95(17)
C23 C24 C27 119.04(16)
C25 C24 C27 121.96(16)
C16 C15 C14 127.54(15)
C16 C15 C10 120.63(16)
C14 C15 C10 111.58(15)
O1 C20 C16 111.82(14)
O1 C20 C21 111.11(13)
C16 C20 C21 112.83(14)
C7 C6 C5 118.49(16)
C7 C6 C9 118.89(16)
C5 C6 C9 122.62(17)
O2 C17 C16 112.78(14)
O2 C17 C18 107.32(14)
C16 C17 C18 109.78(14)
C15 C10 C11 108.66(15)
C15 C10 C9 109.36(14)
C11 C10 C9 116.13(16)
C23 C22 C21 121.20(17)
C19 C18 C17 110.26(15)
C22 C23 C24 120.19(16)
O3 C27 O4 123.29(17)
O3 C27 C24 124.45(17)
O4 C27 C24 112.24(16)
O2 C9 C6 109.75(14)
O2 C9 C10 109.88(14)
C6 C9 C10 113.60(15)
C6 C7 C8 121.08(18)
O1 C19 C18 110.98(15)
C6 C5 C4 120.30(18)
C26 C25 C24 120.45(17)
C25 C26 C21 120.95(16)
C3 C8 C7 120.43(18)
C8 C3 C4 118.92(16)
C8 C3 C2 122.32(19)
C4 C3 C2 118.75(19)
C3 C4 C5 120.77(18)
C15 C14 C13 109.01(17)
C10 C11 C12 110.58(19)
O6 C2 O5 123.5(2)
O6 C2 C3 124.6(2)
O5 C2 C3 111.8(2)
C14 C13 C12 111.87(19)
C11 C12 C13 112.56(18)

loop_
_geom_bond_atom_site_label_1
_geom_bond_atom_site_label_2
_geom_bond_distance
O1 C19 1.429(2)
O1 C20 1.431(2)
O2 C9 1.419(2)
O2 C17 1.4198(18)
O3 C27 1.192(2)
O4 C27 1.326(2)
O4 C28 1.445(2)
O5 C2 1.328(3)
O5 C1 1.444(2)
O6 C2 1.194(3)
C16 C15 1.328(2)
C16 C17 1.506(2)
C16 C20 1.518(2)
C21 C26 1.381(2)
C21 C22 1.383(2)
C21 C20 1.527(2)
C24 C23 1.381(2)
C24 C25 1.383(2)
C24 C27 1.483(2)
C15 C14 1.501(3)
C15 C10 1.516(2)
C6 C7 1.379(3)
C6 C5 1.379(3)
C6 C9 1.499(2)
C17 C18 1.512(3)
C10 C11 1.518(3)
C10 C9 1.524(2)
C22 C23 1.376(3)
C18 C19 1.510(2)
C7 C8 1.377(2)
C5 C4 1.383(3)
C25 C26 1.375(2)
C8 C3 1.371(3)
C3 C4 1.377(3)
C3 C2 1.488(3)
C14 C13 1.514(3)
C11 C12 1.521(3)
C13 C12 1.521(3)
